data_7047496
loop_
_publ_author_name
'Singh, Ajeet'
'Mobin, Shaikh M.'
'Mathur, Pradeep'

_publ_section_title
;
 Preparation of the Ru<sub>3</sub>(CO)<sub>8</sub>-pyridine-alcohol
 cluster and its use for the selective catalytic transformation of primary
 to secondary amines.
;
_journal_issue 39
_journal_name_full 'Dalton transactions (Cambridge, England : 2003)'
_journal_page_first 14033
_journal_page_last 14040
_journal_paper_doi 10.1039/c8dt02972e
_journal_volume 47
_journal_year 2018
_chemical_formula_sum 'C24 H20 N2 O10 Ru3'
_chemical_formula_weight 799.63
_space_group_crystal_system triclinic
_space_group_IT_number 2
_space_group_name_Hall '-P 1'
_space_group_name_H-M_alt 'P -1'
_symmetry_space_group_name_Hall '-P 1'
_symmetry_space_group_name_H-M 'P -1'
_atom_sites_solution_hydrogens mixed
_audit_creation_method SHELXL-2014/7
_audit_update_record
;
2018-08-24 deposited with the CCDC.
2018-09-10 downloaded from the CCDC.
;
_cell_angle_alpha 89.273(6)
_cell_angle_beta 76.892(6)
_cell_angle_gamma 81.270(6)
_cell_formula_units_Z 2
_cell_length_a 9.9410(6)
_cell_length_b 9.9539(8)
_cell_length_c 14.4372(10)
_cell_measurement_reflns_used 8956
_cell_measurement_temperature 293(2)
_cell_measurement_theta_max 31.6850
_cell_measurement_theta_min 3.5200
_cell_volume 1374.89(17)
_computing_cell_refinement 'CrysAlis RED, Oxford Diffraction Ltd.,'
_computing_data_collection 'CrysAlis CCD, Oxford Diffraction Ltd.,'
_computing_data_reduction 'CrysAlis RED, Oxford Diffraction Ltd.,'
_computing_molecular_graphics Ortep3
_computing_publication_material Shelx97
_computing_structure_refinement 'SHELXL-2014/7 (Sheldrick, 2014)'
_computing_structure_solution 'SHELXS-97 (Sheldrick, 1997)'
_diffrn_ambient_temperature 293(2)
_diffrn_detector_area_resol_mean 15.9948
_diffrn_measured_fraction_theta_full 0.995
_diffrn_measured_fraction_theta_max 0.913
_diffrn_measurement_device_type 'OXFORD DIFFRACTION SUPER NOVA'
_diffrn_measurement_method \w/q-scan
_diffrn_radiation_monochromator graphite
_diffrn_radiation_source 'Micro-Focus (Mo) X-ray Source'
_diffrn_radiation_type MoK\a
_diffrn_radiation_wavelength 0.71073
_diffrn_reflns_av_R_equivalents 0.0271
_diffrn_reflns_av_unetI/netI 0.0380
_diffrn_reflns_Laue_measured_fraction_full 0.995
_diffrn_reflns_Laue_measured_fraction_max 0.913
_diffrn_reflns_limit_h_max 14
_diffrn_reflns_limit_h_min -14
_diffrn_reflns_limit_k_max 14
_diffrn_reflns_limit_k_min -12
_diffrn_reflns_limit_l_max 17
_diffrn_reflns_limit_l_min -21
_diffrn_reflns_number 16236
_diffrn_reflns_point_group_measured_fraction_full 0.995
_diffrn_reflns_point_group_measured_fraction_max 0.913
_diffrn_reflns_theta_full 25.242
_diffrn_reflns_theta_max 32.247
_diffrn_reflns_theta_min 3.182
_exptl_absorpt_coefficient_mu 1.683
_exptl_absorpt_correction_T_max 1.00000
_exptl_absorpt_correction_T_min 0.75347
_exptl_absorpt_correction_type multi-scan
_exptl_absorpt_process_details
;
CrysAlisPro, Agilent Technologies,
Version 1.171.37.35 (release 13-08-2014 CrysAlis171 .NET)
(compiled Aug 13 2014,18:06:01)
Empirical absorption correction using spherical harmonics,
 implemented in SCALE3 ABSPACK scaling algorithm.
;
_exptl_crystal_colour orange
_exptl_crystal_density_diffrn 1.932
_exptl_crystal_density_method 'not measured'
_exptl_crystal_description block
_exptl_crystal_F_000 780
_exptl_crystal_size_max 0.340
_exptl_crystal_size_mid 0.320
_exptl_crystal_size_min 0.300
_refine_diff_density_max 1.185
_refine_diff_density_min -1.019
_refine_diff_density_rms 0.095
_refine_ls_extinction_method none
_refine_ls_goodness_of_fit_ref 1.147
_refine_ls_hydrogen_treatment mixed
_refine_ls_matrix_type full
_refine_ls_number_parameters 439
_refine_ls_number_reflns 8893
_refine_ls_number_restraints 40
_refine_ls_restrained_S_all 1.146
_refine_ls_R_factor_all 0.0504
_refine_ls_R_factor_gt 0.0379
_refine_ls_shift/su_max 0.001
_refine_ls_shift/su_mean 0.000
_refine_ls_structure_factor_coef Fsqd
_refine_ls_weighting_details 'w=1/[\s^2^(Fo^2^)+(0.0305P)^2^+0.7565P] where P=(Fo^2^+2Fc^2^)/3'
_refine_ls_weighting_scheme calc
_refine_ls_wR_factor_gt 0.0838
_refine_ls_wR_factor_ref 0.0932
_reflns_Friedel_coverage 0.000
_reflns_number_gt 7329
_reflns_number_total 8893
_reflns_threshold_expression 'I > 2\s(I)'
_cod_data_source_file c8dt02972e2.cif
_cod_data_source_block 2
_cod_depositor_comments 'Adding full bibliography for 7047493--7047496.cif.'
_cod_database_code 7047496
_shelx_shelxl_version_number 2014/7
_shelx_space_group_comment
;
The symmetry employed for this shelxl refinement is uniquely defined
by the following loop, which should always be used as a source of
symmetry information in preference to the above space-group names.
They are only intended as comments.
;
_shelx_estimated_absorpt_t_min 0.598
_shelx_estimated_absorpt_t_max 0.632

loop_
_space_group_symop_operation_xyz
'x, y, z'
'-x, -y, -z'

loop_
_atom_site_label
_atom_site_type_symbol
_atom_site_fract_x
_atom_site_fract_y
_atom_site_fract_z
_atom_site_U_iso_or_equiv
_atom_site_adp_type
_atom_site_occupancy
_atom_site_site_symmetry_order
_atom_site_calc_flag
_atom_site_refinement_flags_posn
_atom_site_refinement_flags_adp
_atom_site_refinement_flags_occupancy
_atom_site_disorder_assembly
_atom_site_disorder_group
Ru1 Ru 0.53960(3) 0.81695(2) 0.65624(2) 0.03556(7) Uani 1 1 d . . . . .
Ru2 Ru 0.51874(2) 0.63860(2) 0.82907(2) 0.03307(6) Uani 1 1 d . . . . .
Ru3 Ru 0.76434(3) 0.62957(3) 0.68809(2) 0.04237(7) Uani 1 1 d . . . . .
O1 O 0.4873(2) 0.8495(2) 0.80419(14) 0.0376(4) Uani 1 1 d . . . . .
O2 O 0.4166(2) 0.6689(2) 0.71608(14) 0.0364(4) Uani 1 1 d . . . . .
O3 O 0.7354(4) 1.0196(4) 0.6039(2) 0.0843(10) Uani 1 1 d . . . . .
O4 O 0.6138(4) 0.7280(4) 0.45191(19) 0.0820(10) Uani 1 1 d . . . . .
O5 O 0.6879(3) 0.6331(3) 0.97638(19) 0.0615(7) Uani 1 1 d . . . . .
O6 O 0.5789(3) 0.3347(3) 0.8294(2) 0.0698(8) Uani 1 1 d . . . . .
O7 O 0.6634(4) 0.4177(4) 0.5784(3) 0.0914(11) Uani 1 1 d . . . . .
O8 O 0.9785(5) 0.6789(5) 0.5082(3) 0.1186(16) Uani 1 1 d . . . . .
O9 O 0.8282(4) 0.8558(3) 0.8061(2) 0.0794(9) Uani 1 1 d . . . . .
O10 O 0.9232(4) 0.4054(4) 0.7862(3) 0.1001(13) Uani 1 1 d . . . . .
N1 N 0.3334(3) 0.9460(3) 0.65887(19) 0.0433(6) Uani 1 1 d D . . . .
N2 N 0.3007(3) 0.6807(3) 0.92117(18) 0.0406(6) Uani 1 1 d D . . . .
C1B C 0.2812(7) 1.0614(6) 0.7114(7) 0.0485(16) Uani 0.801(5) 1 d D . P A 1
C2B C 0.1432(8) 1.1211(8) 0.7197(6) 0.0695(18) Uani 0.801(5) 1 d D . P A 1
H2B H 0.1082 1.1997 0.7569 0.083 Uiso 0.801(5) 1 calc R U P A 1
C3B C 0.0581(7) 1.0649(9) 0.6733(7) 0.081(2) Uani 0.801(5) 1 d D . P A 1
H3B H -0.0347 1.1037 0.6792 0.097 Uiso 0.801(5) 1 calc R U P A 1
C4B C 0.1138(8) 0.9498(9) 0.6180(7) 0.0720(19) Uani 0.801(5) 1 d D . P A 1
H4B H 0.0607 0.9120 0.5828 0.086 Uiso 0.801(5) 1 calc R U P A 1
C5B C 0.228(3) 0.913(4) 0.623(4) 0.059(12) Uiso 0.199(5) 1 d D . P A 2
C6 C 0.3737(6) 1.1298(4) 0.7594(4) 0.0570(12) Uani 0.801(5) 1 d D . P A 1
H6A H 0.3377 1.2262 0.7660 0.068 Uiso 0.801(5) 1 calc R U P A 1
H6B H 0.4664 1.1197 0.7179 0.068 Uiso 0.801(5) 1 calc R U P A 1
C7 C 0.3872(6) 1.0768(5) 0.8577(3) 0.0555(12) Uani 0.801(5) 1 d . . P A 1
H7A H 0.4007 1.1513 0.8956 0.067 Uiso 0.801(5) 1 calc R U P A 1
H7B H 0.3002 1.0467 0.8891 0.067 Uiso 0.801(5) 1 calc R U P A 1
C6A C 0.242(2) 0.7739(19) 0.5773(12) 0.052(5) Uani 0.199(5) 1 d D . P A 2
H6AA H 0.3313 0.7586 0.5318 0.063 Uiso 0.199(5) 1 calc R U P A 2
H6AB H 0.1703 0.7786 0.5411 0.063 Uiso 0.199(5) 1 calc R U P A 2
C7A C 0.2320(14) 0.6437(16) 0.6403(13) 0.052(5) Uani 0.199(5) 1 d D . P A 2
H7AA H 0.1591 0.6691 0.6971 0.062 Uiso 0.199(5) 1 calc R U P A 2
H7AB H 0.1996 0.5773 0.6054 0.062 Uiso 0.199(5) 1 calc R U P A 2
C8 C 0.5039(4) 0.9626(3) 0.8555(3) 0.0485(8) Uani 1 1 d D . . . .
H8AA H 0.5919 0.9925 0.8263 0.058 Uiso 0.801(5) 1 calc R U P A 1
H8AB H 0.5069 0.9365 0.9200 0.058 Uiso 0.801(5) 1 calc R U P A 1
C9B C 0.2265(16) 0.7893(15) 0.9778(12) 0.036(4) Uiso 0.199(5) 1 d D . P A 2
C10B C 0.084(2) 0.823(3) 1.015(2) 0.062(8) Uiso 0.199(5) 1 d D . P A 2
H10B H 0.0460 0.8981 1.0552 0.075 Uiso 0.199(5) 1 calc R U P A 2
C11B C 0.004(3) 0.736(2) 0.9864(18) 0.057(6) Uiso 0.199(5) 1 d D . P A 2
H11B H -0.0927 0.7561 1.0065 0.068 Uiso 0.199(5) 1 calc R U P A 2
C12B C 0.061(3) 0.622(3) 0.930(2) 0.072(8) Uiso 0.199(5) 1 d D . P A 2
H12B H 0.0089 0.5600 0.9135 0.087 Uiso 0.199(5) 1 calc R U P A 2
C13B C 0.205(3) 0.611(6) 0.900(5) 0.0477(17) Uani 0.199(5) 1 d D . P A 2
H13B H 0.2436 0.5399 0.8563 0.057 Uiso 0.199(5) 1 calc R U P A 2
C14 C 0.2113(5) 0.5167(5) 0.8353(3) 0.0515(11) Uani 0.801(5) 1 d D . P A 1
H14A H 0.1358 0.4641 0.8560 0.062 Uiso 0.801(5) 1 calc R U P A 1
H14B H 0.2979 0.4581 0.8375 0.062 Uiso 0.801(5) 1 calc R U P A 1
C15 C 0.2161(5) 0.5567(6) 0.7317(3) 0.0575(13) Uani 0.801(5) 1 d . . P A 1
H15A H 0.1791 0.4889 0.7012 0.069 Uiso 0.801(5) 1 calc R U P A 1
H15B H 0.1554 0.6427 0.7315 0.069 Uiso 0.801(5) 1 calc R U P A 1
C14A C 0.3166(18) 0.884(2) 1.0044(11) 0.051(5) Uani 0.199(5) 1 d D . P A 2
H14C H 0.3998 0.8285 1.0165 0.061 Uiso 0.199(5) 1 calc R U P A 2
H14D H 0.2663 0.9293 1.0639 0.061 Uiso 0.199(5) 1 calc R U P A 2
C15A C 0.3652(13) 0.997(2) 0.9312(11) 0.060(5) Uani 0.199(5) 1 d D . P A 2
H15C H 0.2914 1.0238 0.8978 0.072 Uiso 0.199(5) 1 calc R U P A 2
H15D H 0.3721 1.0754 0.9678 0.072 Uiso 0.199(5) 1 calc R U P A 2
C16 C 0.3609(4) 0.5704(4) 0.6731(3) 0.0490(8) Uani 1 1 d D . . . .
H16C H 0.3341 0.5009 0.7182 0.059 Uiso 0.199(5) 1 calc R U P A 2
H16D H 0.4301 0.5273 0.6190 0.059 Uiso 0.199(5) 1 calc R U P A 2
C17 C 0.6579(4) 0.9442(4) 0.6233(3) 0.0524(8) Uani 1 1 d . . . . .
C18 C 0.5827(4) 0.7623(4) 0.5304(2) 0.0509(8) Uani 1 1 d . . . . .
C19 C 0.6204(4) 0.6357(3) 0.9214(2) 0.0430(7) Uani 1 1 d . . . . .
C20 C 0.5528(4) 0.4513(3) 0.8296(2) 0.0449(7) Uani 1 1 d . . . . .
C21 C 0.6952(4) 0.4984(4) 0.6200(3) 0.0581(9) Uani 1 1 d . . . . .
C22 C 0.8994(5) 0.6623(5) 0.5748(3) 0.0689(12) Uani 1 1 d . . . . .
C23 C 0.8006(4) 0.7747(4) 0.7628(3) 0.0546(9) Uani 1 1 d . . . . .
C24 C 0.8663(4) 0.4900(4) 0.7482(3) 0.0606(10) Uani 1 1 d . . . . .
C9A C 0.2835(6) 0.7784(5) 0.9890(3) 0.0513(12) Uani 0.801(5) 1 d D . P A 1
H9A H 0.3619 0.8070 1.0026 0.062 Uiso 0.801(5) 1 calc R U P A 1
C10A C 0.1529(7) 0.8361(6) 1.0380(4) 0.0764(18) Uani 0.801(5) 1 d D . P A 1
H10A H 0.1421 0.9036 1.0843 0.092 Uiso 0.801(5) 1 calc R U P A 1
C11A C 0.0387(8) 0.7920(9) 1.0173(5) 0.082(2) Uani 0.801(5) 1 d D . P A 1
H11A H -0.0509 0.8321 1.0476 0.099 Uiso 0.801(5) 1 calc R U P A 1
C12A C 0.0573(6) 0.6874(9) 0.9512(5) 0.0726(18) Uani 0.801(5) 1 d D . P A 1
H12A H -0.0197 0.6547 0.9387 0.087 Uiso 0.801(5) 1 calc R U P A 1
C13A C 0.1915(7) 0.6316(13) 0.9035(13) 0.0477(17) Uani 0.801(5) 1 d D . P A 1
C3A C 0.075(4) 1.104(3) 0.691(3) 0.060(8) Uiso 0.199(5) 1 d D . P A 2
H3A H -0.0105 1.1597 0.6988 0.072 Uiso 0.199(5) 1 calc R U P A 2
C4A C 0.093(3) 0.978(3) 0.649(2) 0.063(9) Uiso 0.199(5) 1 d D . P A 2
H4A H 0.0183 0.9399 0.6385 0.076 Uiso 0.199(5) 1 calc R U P A 2
C2A C 0.180(3) 1.149(3) 0.723(3) 0.063(8) Uiso 0.199(5) 1 d D . P A 2
H2A H 0.1647 1.2297 0.7580 0.075 Uiso 0.199(5) 1 calc R U P A 2
C1A C 0.309(4) 1.070(3) 0.701(4) 0.0485(16) Uani 0.199(5) 1 d D . P A 2
H1A H 0.3838 1.1045 0.7163 0.058 Uiso 0.199(5) 1 calc R U P A 2
C5A C 0.2480(10) 0.8918(10) 0.6153(10) 0.058(2) Uani 0.801(5) 1 d D . P A 1
H5A H 0.2821 0.8102 0.5815 0.070 Uiso 0.801(5) 1 calc R U P A 1
H8BC H 0.51(2) 1.07(2) 0.808(15) 0.070 Uiso 0.199(5) 1 d . U P A 2
H8BD H 0.58(2) 0.91(2) 0.920(15) 0.070 Uiso 0.199(5) 1 d . U P A 2
H16A H 0.428(6) 0.468(6) 0.675(4) 0.070 Uiso 0.801(5) 1 d . U P A 1
H16B H 0.362(6) 0.586(6) 0.606(4) 0.070 Uiso 0.801(5) 1 d . U P A 1

loop_
_atom_site_aniso_label
_atom_site_aniso_U_11
_atom_site_aniso_U_22
_atom_site_aniso_U_33
_atom_site_aniso_U_23
_atom_site_aniso_U_13
_atom_site_aniso_U_12
Ru1 0.04162(14) 0.03219(12) 0.03205(11) 0.00164(8) -0.00659(9) -0.00586(9)
Ru2 0.03742(13) 0.02937(11) 0.03288(11) 0.00152(8) -0.00869(9) -0.00560(9)
Ru3 0.03525(14) 0.04066(14) 0.04769(15) -0.00113(11) -0.00459(10) -0.00201(10)
O1 0.0513(12) 0.0286(10) 0.0325(10) -0.0026(8) -0.0088(9) -0.0063(9)
O2 0.0402(11) 0.0339(10) 0.0376(10) 0.0011(8) -0.0117(8) -0.0096(8)
O3 0.092(2) 0.082(2) 0.086(2) 0.0244(18) -0.0125(18) -0.051(2)
O4 0.116(3) 0.090(2) 0.0371(14) -0.0104(14) -0.0031(15) -0.028(2)
O5 0.0688(18) 0.0712(19) 0.0539(15) 0.0065(13) -0.0323(14) -0.0125(14)
O6 0.085(2) 0.0344(14) 0.091(2) 0.0076(13) -0.0240(17) -0.0065(13)
O7 0.086(2) 0.091(3) 0.101(3) -0.036(2) -0.024(2) -0.019(2)
O8 0.115(3) 0.115(3) 0.097(3) -0.013(2) 0.050(2) -0.039(3)
O9 0.082(2) 0.073(2) 0.089(2) -0.0179(18) -0.0219(18) -0.0248(17)
O10 0.087(3) 0.071(2) 0.149(4) 0.014(2) -0.060(3) 0.0155(19)
N1 0.0503(16) 0.0347(13) 0.0441(14) 0.0075(11) -0.0108(12) -0.0044(11)
N2 0.0447(15) 0.0383(14) 0.0364(12) 0.0059(10) -0.0052(11) -0.0054(11)
C1B 0.049(4) 0.0355(19) 0.057(3) 0.008(2) -0.009(3) -0.001(2)
C2B 0.052(4) 0.061(4) 0.089(5) -0.009(3) -0.012(4) 0.007(3)
C3B 0.043(3) 0.091(7) 0.108(7) 0.022(5) -0.024(3) -0.002(4)
C4B 0.060(4) 0.084(5) 0.082(6) 0.021(4) -0.031(4) -0.020(3)
C6 0.073(3) 0.0271(19) 0.067(3) -0.0001(19) -0.013(2) -0.0002(19)
C7 0.068(3) 0.038(2) 0.054(3) -0.0118(19) -0.006(2) -0.002(2)
C6A 0.057(11) 0.068(12) 0.037(8) 0.000(8) -0.021(8) -0.010(9)
C7A 0.056(11) 0.050(10) 0.055(10) -0.004(8) -0.017(8) -0.020(8)
C8 0.062(2) 0.0363(17) 0.0486(18) -0.0060(14) -0.0152(16) -0.0076(15)
C13B 0.037(2) 0.059(5) 0.045(2) 0.015(3) -0.008(2) -0.004(3)
C14 0.048(2) 0.059(3) 0.056(3) 0.012(2) -0.017(2) -0.025(2)
C15 0.053(3) 0.070(3) 0.060(3) 0.008(2) -0.025(2) -0.024(2)
C14A 0.051(10) 0.073(13) 0.026(7) -0.008(7) -0.006(6) -0.005(9)
C15A 0.080(14) 0.048(11) 0.063(12) -0.001(9) -0.031(11) -0.018(10)
C16 0.055(2) 0.050(2) 0.0469(18) -0.0072(15) -0.0138(16) -0.0176(16)
C17 0.060(2) 0.053(2) 0.0451(18) 0.0094(15) -0.0096(16) -0.0170(17)
C18 0.063(2) 0.049(2) 0.0402(17) 0.0013(14) -0.0084(15) -0.0117(16)
C19 0.0471(18) 0.0410(17) 0.0411(16) 0.0030(13) -0.0098(13) -0.0079(13)
C20 0.0483(19) 0.0374(16) 0.0511(18) 0.0062(13) -0.0152(14) -0.0075(13)
C21 0.050(2) 0.061(2) 0.061(2) -0.0061(18) -0.0103(17) -0.0038(17)
C22 0.061(3) 0.064(3) 0.071(3) -0.011(2) 0.011(2) -0.012(2)
C23 0.047(2) 0.053(2) 0.062(2) 0.0003(17) -0.0054(16) -0.0096(16)
C24 0.044(2) 0.052(2) 0.084(3) -0.001(2) -0.0183(19) 0.0019(16)
C9A 0.060(3) 0.051(3) 0.038(2) -0.0060(18) -0.001(2) -0.009(2)
C10A 0.082(4) 0.071(4) 0.058(3) -0.007(3) 0.008(3) 0.009(3)
C11A 0.060(4) 0.092(6) 0.074(5) -0.001(4) 0.009(4) 0.020(4)
C12A 0.039(3) 0.100(6) 0.069(4) 0.005(4) -0.002(3) 0.003(3)
C13A 0.037(2) 0.059(5) 0.045(2) 0.015(3) -0.008(2) -0.004(3)
C1A 0.049(4) 0.0355(19) 0.057(3) 0.008(2) -0.009(3) -0.001(2)
C5A 0.071(5) 0.044(4) 0.067(5) 0.007(3) -0.033(4) -0.006(3)

loop_
_atom_type_symbol
_atom_type_description
_atom_type_scat_dispersion_real
_atom_type_scat_dispersion_imag
_atom_type_scat_source
C C 0.0033 0.0016 'International Tables Vol C Tables 4.2.6.8 and 6.1.1.4'
H H 0.0000 0.0000 'International Tables Vol C Tables 4.2.6.8 and 6.1.1.4'
N N 0.0061 0.0033 'International Tables Vol C Tables 4.2.6.8 and 6.1.1.4'
O O 0.0106 0.0060 'International Tables Vol C Tables 4.2.6.8 and 6.1.1.4'
Ru Ru -1.2594 0.8363 'International Tables Vol C Tables 4.2.6.8 and 6.1.1.4'

loop_
_geom_angle_atom_site_label_1
_geom_angle_atom_site_label_2
_geom_angle_atom_site_label_3
_geom_angle
C18 Ru1 C17 88.18(16)
C18 Ru1 O1 171.61(13)
C17 Ru1 O1 98.92(13)
C18 Ru1 O2 99.97(13)
C17 Ru1 O2 170.01(12)
O1 Ru1 O2 72.52(8)
C18 Ru1 N1 98.03(14)
C17 Ru1 N1 100.36(14)
O1 Ru1 N1 85.15(9)
O2 Ru1 N1 84.31(9)
C18 Ru1 Ru3 90.05(12)
C17 Ru1 Ru3 89.52(13)
O1 Ru1 Ru3 85.58(6)
O2 Ru1 Ru3 84.75(6)
N1 Ru1 Ru3 167.38(7)
C18 Ru1 Ru2 127.63(12)
C17 Ru1 Ru2 126.17(11)
O1 Ru1 Ru2 44.18(6)
O2 Ru1 Ru2 43.95(5)
N1 Ru1 Ru2 110.43(7)
Ru3 Ru1 Ru2 57.022(10)
C20 Ru2 C19 86.79(15)
C20 Ru2 O2 100.46(12)
C19 Ru2 O2 171.07(12)
C20 Ru2 O1 170.69(12)
C19 Ru2 O1 99.93(12)
O2 Ru2 O1 72.30(8)
C20 Ru2 N2 101.16(13)
C19 Ru2 N2 99.71(12)
O2 Ru2 N2 84.10(9)
O1 Ru2 N2 84.17(9)
C20 Ru2 Ru3 87.99(11)
C19 Ru2 Ru3 89.97(10)
O2 Ru2 Ru3 85.13(6)
O1 Ru2 Ru3 85.59(6)
N2 Ru2 Ru3 166.97(7)
C20 Ru2 Ru1 126.92(11)
C19 Ru2 Ru1 127.14(10)
O2 Ru2 Ru1 44.06(6)
O1 Ru2 Ru1 43.77(5)
N2 Ru2 Ru1 109.59(7)
Ru3 Ru2 Ru1 57.393(10)
C24 Ru3 C22 102.9(2)
C24 Ru3 C23 93.75(18)
C22 Ru3 C23 95.03(18)
C24 Ru3 C21 92.32(18)
C22 Ru3 C21 90.97(19)
C23 Ru3 C21 170.30(16)
C24 Ru3 Ru2 93.79(13)
C22 Ru3 Ru2 163.25(15)
C23 Ru3 Ru2 84.47(11)
C21 Ru3 Ru2 87.59(12)
C24 Ru3 Ru1 159.36(13)
C22 Ru3 Ru1 97.67(15)
C23 Ru3 Ru1 85.38(12)
C21 Ru3 Ru1 86.27(12)
Ru2 Ru3 Ru1 65.585(10)
C8 O1 Ru1 127.8(2)
C8 O1 Ru2 132.2(2)
Ru1 O1 Ru2 92.06(8)
C16 O2 Ru2 126.6(2)
C16 O2 Ru1 131.1(2)
Ru2 O2 Ru1 91.99(8)
C5A N1 C1B 117.9(6)
C5B N1 C1A 116(2)
C5A N1 Ru1 115.7(5)
C5B N1 Ru1 126.9(12)
C1B N1 Ru1 125.7(5)
C1A N1 Ru1 117.5(18)
C13A N2 C9A 121.0(5)
C13B N2 C9B 106.1(18)
C13A N2 Ru2 124.3(5)
C13B N2 Ru2 117.2(19)
C9A N2 Ru2 113.9(3)
C9B N2 Ru2 133.6(7)
N1 C1B C2B 120.7(8)
N1 C1B C6 120.3(6)
C2B C1B C6 119.0(5)
C3B C2B C1B 120.4(7)
C3B C2B H2B 119.8
C1B C2B H2B 119.8
C4B C3B C2B 118.2(6)
C4B C3B H3B 120.9
C2B C3B H3B 120.9
C5A C4B C3B 119.1(7)
C5A C4B H4B 120.5
C3B C4B H4B 120.5
N1 C5B C4A 123(3)
N1 C5B C6A 120.1(19)
C4A C5B C6A 114(2)
C1B C6 C7 115.9(5)
C1B C6 H6A 108.3
C7 C6 H6A 108.3
C1B C6 H6B 108.3
C7 C6 H6B 108.3
H6A C6 H6B 107.4
C8 C7 C6 114.4(4)
C8 C7 H7A 108.7
C6 C7 H7A 108.7
C8 C7 H7B 108.7
C6 C7 H7B 108.7
H7A C7 H7B 107.6
C5B C6A C7A 120(3)
C5B C6A H6AA 107.2
C7A C6A H6AA 107.2
C5B C6A H6AB 107.2
C7A C6A H6AB 107.2
H6AA C6A H6AB 106.8
C16 C7A C6A 120.8(13)
C16 C7A H7AA 107.1
C6A C7A H7AA 107.1
C16 C7A H7AB 107.1
C6A C7A H7AB 107.1
H7AA C7A H7AB 106.8
O1 C8 C7 111.3(3)
O1 C8 C15A 105.1(8)
O1 C8 H8AA 109.4
C7 C8 H8AA 109.4
O1 C8 H8AB 109.4
C7 C8 H8AB 109.4
H8AA C8 H8AB 108.0
O1 C8 H8BC 115(9)
C15A C8 H8BC 103(10)
O1 C8 H8BD 105(9)
C15A C8 H8BD 94(9)
H8BC C8 H8BD 130(10)
N2 C9B C10B 130.5(17)
N2 C9B C14A 113.7(13)
C10B C9B C14A 115.8(15)
C9B C10B C11B 114(2)
C9B C10B H10B 122.8
C11B C10B H10B 122.8
C12B C11B C10B 123(2)
C12B C11B H11B 118.5
C10B C11B H11B 118.5
C11B C12B C13B 112(3)
C11B C12B H12B 123.9
C13B C12B H12B 123.9
N2 C13B C12B 134(3)
N2 C13B H13B 113.2
C12B C13B H13B 113.2
C13A C14 C15 115.3(8)
C13A C14 H14A 108.5
C15 C14 H14A 108.5
C13A C14 H14B 108.5
C15 C14 H14B 108.5
H14A C14 H14B 107.5
C16 C15 C14 114.7(4)
C16 C15 H15A 108.6
C14 C15 H15A 108.6
C16 C15 H15B 108.6
C14 C15 H15B 108.6
H15A C15 H15B 107.6
C9B C14A C15A 118.2(14)
C9B C14A H14C 107.8
C15A C14A H14C 107.8
C9B C14A H14D 107.8
C15A C14A H14D 107.8
H14C C14A H14D 107.1
C8 C15A C14A 119.0(13)
C8 C15A H15C 107.6
C14A C15A H15C 107.6
C8 C15A H15D 107.6
C14A C15A H15D 107.6
H15C C15A H15D 107.0
O2 C16 C15 109.5(3)
O2 C16 C7A 107.6(7)
O2 C16 H16C 110.2
C7A C16 H16C 110.2
O2 C16 H16D 110.2
C7A C16 H16D 110.2
H16C C16 H16D 108.5
O2 C16 H16A 109(3)
C15 C16 H16A 106(3)
O2 C16 H16B 113(3)
C15 C16 H16B 113(3)
H16A C16 H16B 106(4)
O3 C17 Ru1 177.3(4)
O4 C18 Ru1 177.9(4)
O5 C19 Ru2 177.6(3)
O6 C20 Ru2 177.7(3)
O7 C21 Ru3 175.6(4)
O8 C22 Ru3 178.7(4)
O9 C23 Ru3 176.6(4)
O10 C24 Ru3 177.6(4)
N2 C9A C10A 121.4(6)
N2 C9A H9A 119.3
C10A C9A H9A 119.3
C11A C10A C9A 118.4(6)
C11A C10A H10A 120.8
C9A C10A H10A 120.8
C10A C11A C12A 119.8(6)
C10A C11A H11A 120.1
C12A C11A H11A 120.1
C11A C12A C13A 119.7(7)
C11A C12A H12A 120.1
C13A C12A H12A 120.1
N2 C13A C12A 119.5(8)
N2 C13A C14 120.9(6)
C12A C13A C14 119.7(5)
C2A C3A C4A 122(4)
C2A C3A H3A 119.2
C4A C3A H3A 119.2
C3A C4A C5B 116(3)
C3A C4A H4A 122.0
C5B C4A H4A 122.0
C3A C2A C1A 117(4)
C3A C2A H2A 121.3
C1A C2A H2A 121.3
N1 C1A C2A 123(3)
N1 C1A H1A 118.4
C2A C1A H1A 118.4
N1 C5A C4B 123.6(8)
N1 C5A H5A 118.2
C4B C5A H5A 118.2

loop_
_geom_bond_atom_site_label_1
_geom_bond_atom_site_label_2
_geom_bond_distance
Ru1 C18 1.838(3)
Ru1 C17 1.843(4)
Ru1 O1 2.098(2)
Ru1 O2 2.109(2)
Ru1 N1 2.241(3)
Ru1 Ru3 2.8038(4)
Ru1 Ru2 3.0307(4)
Ru2 C20 1.844(3)
Ru2 C19 1.844(3)
Ru2 O2 2.105(2)
Ru2 O1 2.113(2)
Ru2 N2 2.253(3)
Ru2 Ru3 2.7921(4)
Ru3 C24 1.911(4)
Ru3 C22 1.926(4)
Ru3 C23 1.937(4)
Ru3 C21 1.938(4)
O1 C8 1.405(4)
O2 C16 1.411(4)
O3 C17 1.143(4)
O4 C18 1.147(4)
O5 C19 1.147(4)
O6 C20 1.150(4)
O7 C21 1.132(5)
O8 C22 1.123(5)
O9 C23 1.129(5)
O10 C24 1.146(5)
N1 C5A 1.340(6)
N1 C5B 1.350(15)
N1 C1B 1.351(6)
N1 C1A 1.352(16)
N2 C13A 1.331(6)
N2 C13B 1.351(16)
N2 C9A 1.353(5)
N2 C9B 1.374(12)
C1B C2B 1.389(8)
C1B C6 1.510(9)
C2B C3B 1.374(9)
C2B H2B 0.9300
C3B C4B 1.373(9)
C3B H3B 0.9300
C4B C5A 1.363(9)
C4B H4B 0.9300
C5B C4A 1.373(16)
C5B C6A 1.51(2)
C6 C7 1.535(7)
C6 H6A 0.9700
C6 H6B 0.9700
C7 C8 1.491(6)
C7 H7A 0.9700
C7 H7B 0.9700
C6A C7A 1.58(2)
C6A H6AA 0.9700
C6A H6AB 0.9700
C7A C16 1.543(7)
C7A H7AA 0.9700
C7A H7AB 0.9700
C8 C15A 1.547(7)
C8 H8AA 0.9700
C8 H8AB 0.9700
C8 H8BC 1.3(2)
C8 H8BD 1.4(2)
C9B C10B 1.383(16)
C9B C14A 1.500(17)
C10B C11B 1.386(17)
C10B H10B 0.9300
C11B C12B 1.378(16)
C11B H11B 0.9300
C12B C13B 1.382(16)
C12B H12B 0.9300
C13B H13B 0.9300
C14 C13A 1.480(9)
C14 C15 1.534(6)
C14 H14A 0.9700
C14 H14B 0.9700
C15 C16 1.520(6)
C15 H15A 0.9700
C15 H15B 0.9700
C14A C15A 1.59(3)
C14A H14C 0.9700
C14A H14D 0.9700
C15A H15C 0.9700
C15A H15D 0.9700
C16 H16C 0.9700
C16 H16D 0.9700
C16 H16A 1.13(6)
C16 H16B 0.97(5)
C9A C10A 1.373(7)
C9A H9A 0.9300
C10A C11A 1.370(10)
C10A H10A 0.9300
C11A C12A 1.384(9)
C11A H11A 0.9300
C12A C13A 1.389(9)
C12A H12A 0.9300
C3A C2A 1.364(16)
C3A C4A 1.364(16)
C3A H3A 0.9300
C4A H4A 0.9300
C2A C1A 1.367(16)
C2A H2A 0.9300
C1A H1A 0.9300
C5A H5A 0.9300

loop_
_geom_torsion_atom_site_label_1
_geom_torsion_atom_site_label_2
_geom_torsion_atom_site_label_3
_geom_torsion_atom_site_label_4
_geom_torsion
C5A N1 C1B C2B 0.0(13)
Ru1 N1 C1B C2B -169.3(6)
C5A N1 C1B C6 -177.9(9)
Ru1 N1 C1B C6 12.7(11)
N1 C1B C2B C3B -1.0(14)
C6 C1B C2B C3B 177.0(8)
C1B C2B C3B C4B -0.9(13)
C2B C3B C4B C5A 3.6(14)
C1A N1 C5B C4A -18(7)
Ru1 N1 C5B C4A 161(4)
C1A N1 C5B C6A -178(4)
Ru1 N1 C5B C6A 2(7)
N1 C1B C6 C7 -85.8(9)
C2B C1B C6 C7 96.3(9)
C1B C6 C7 C8 89.7(5)
N1 C5B C6A C7A 73(5)
C4A C5B C6A C7A -89(4)
C5B C6A C7A C16 -83(2)
Ru1 O1 C8 C7 81.6(4)
Ru2 O1 C8 C7 -138.7(3)
Ru1 O1 C8 C15A 135.5(8)
Ru2 O1 C8 C15A -84.8(8)
C6 C7 C8 O1 -60.5(5)
C13B N2 C9B C10B 4(5)
Ru2 N2 C9B C10B 163(2)
C13B N2 C9B C14A -177(4)
Ru2 N2 C9B C14A -19(2)
N2 C9B C10B C11B -3(4)
C14A C9B C10B C11B 178(2)
C9B C10B C11B C12B 3(5)
C10B C11B C12B C13B -4(6)
C9B N2 C13B C12B -6(10)
Ru2 N2 C13B C12B -169(7)
C11B C12B C13B N2 7(11)
C13A C14 C15 C16 89.0(5)
N2 C9B C14A C15A 83.5(18)
C10B C9B C14A C15A -98(2)
O1 C8 C15A C14A 58.2(15)
C9B C14A C15A C8 -90.0(18)
Ru2 O2 C16 C15 82.9(4)
Ru1 O2 C16 C15 -142.3(3)
Ru2 O2 C16 C7A 147.8(8)
Ru1 O2 C16 C7A -77.3(8)
C14 C15 C16 O2 -58.5(5)
C6A C7A C16 O2 51.8(16)
C13A N2 C9A C10A -3.9(12)
Ru2 N2 C9A C10A 166.5(4)
N2 C9A C10A C11A 0.4(9)
C9A C10A C11A C12A 2.8(11)
C10A C11A C12A C13A -2.5(14)
C9A N2 C13A C12A 4(2)
Ru2 N2 C13A C12A -165.3(9)
C9A N2 C13A C14 -174.7(9)
Ru2 N2 C13A C14 16(2)
C11A C12A C13A N2 -1(2)
C11A C12A C13A C14 177.9(10)
C15 C14 C13A N2 -89.7(15)
C15 C14 C13A C12A 91.5(14)
C2A C3A C4A C5B -13(6)
N1 C5B C4A C3A 19(8)
C6A C5B C4A C3A 179(4)
C4A C3A C2A C1A 7(6)
C5B N1 C1A C2A 12(6)
Ru1 N1 C1A C2A -168(4)
C3A C2A C1A N1 -7(7)
C1B N1 C5A C4B 2.9(16)
Ru1 N1 C5A C4B 173.3(9)
C3B C4B C5A N1 -4.8(17)
